data_1515304
loop_
_publ_author_name
'Xu, Biao'
'Wang, Ruji'
'Wang, Xun'

_publ_section_title
;
 Simplifying the growth of hybrid single-crystals by using nanoparticle
 precursors: the case of AgI.
;
_journal_issue 8
_journal_name_full Nanoscale
_journal_page_first 2713
_journal_page_last 2719
_journal_paper_doi 10.1039/c2nr30139c
_journal_volume 4
_journal_year 2012
_chemical_formula_moiety '4(C13 H22 N), Ag4 I8'
_chemical_formula_sum 'C52 H88 Ag4 I8 N4'
_chemical_formula_weight 2215.94
_chemical_name_systematic
;
?
;
_space_group_IT_number 2
_symmetry_cell_setting triclinic
_symmetry_space_group_name_Hall '-P 1'
_symmetry_space_group_name_H-M 'P -1'
_atom_sites_solution_hydrogens geom
_atom_sites_solution_primary direct
_atom_sites_solution_secondary difmap
_audit_creation_method SHELXL-97
_cell_angle_alpha 89.2116(19)
_cell_angle_beta 73.399(2)
_cell_angle_gamma 73.308(2)
_cell_formula_units_Z 1
_cell_length_a 10.0164(8)
_cell_length_b 12.4022(9)
_cell_length_c 14.8694(10)
_cell_measurement_reflns_used 7683
_cell_measurement_temperature 295(2)
_cell_measurement_theta_max 27.5
_cell_measurement_theta_min 2.5
_cell_volume 1690.9(2)
_computing_cell_refinement 'CrystalClear, Rigaku'
_computing_data_collection 'CrystalClear, Rigaku'
_computing_data_reduction 'CrystalClear, Rigaku'
_computing_molecular_graphics 'SHELXTL (Bruker, 1997)'
_computing_publication_material 'SHELXTL (Bruker, 1997)'
_computing_structure_refinement 'SHELXL-97 (Sheldrick, 1997)'
_computing_structure_solution 'SHELXS-97 (Sheldrick, 1990)'
_diffrn_ambient_temperature 295(2)
_diffrn_measured_fraction_theta_full 0.997
_diffrn_measured_fraction_theta_max 0.991
_diffrn_measurement_device_type RAXIS-RAPID
_diffrn_measurement_method '\w scans'
_diffrn_radiation_monochromator graphite
_diffrn_radiation_source 'fine-focus sealed tube'
_diffrn_radiation_type MoK\a
_diffrn_radiation_wavelength 0.71073
_diffrn_reflns_av_R_equivalents 0.0567
_diffrn_reflns_av_sigmaI/netI 0.0770
_diffrn_reflns_limit_h_max 13
_diffrn_reflns_limit_h_min -13
_diffrn_reflns_limit_k_max 16
_diffrn_reflns_limit_k_min -16
_diffrn_reflns_limit_l_max 19
_diffrn_reflns_limit_l_min -19
_diffrn_reflns_number 16829
_diffrn_reflns_theta_full 25.00
_diffrn_reflns_theta_max 27.48
_diffrn_reflns_theta_min 3.03
_diffrn_standards_decay_% 0
_diffrn_standards_interval_count 0
_diffrn_standards_number none
_exptl_absorpt_coefficient_mu 4.827
_exptl_absorpt_correction_T_max 1.000
_exptl_absorpt_correction_T_min 0.122
_exptl_absorpt_correction_type empirical
_exptl_absorpt_process_details multi-scan
_exptl_crystal_colour yellow
_exptl_crystal_density_diffrn 2.176
_exptl_crystal_density_meas ?
_exptl_crystal_density_method 'not measured'
_exptl_crystal_description prism
_exptl_crystal_F_000 1040
_exptl_crystal_size_max 0.1
_exptl_crystal_size_mid 0.1
_exptl_crystal_size_min 0.1
_refine_diff_density_max 1.817
_refine_diff_density_min -2.471
_refine_diff_density_rms 0.299
_refine_ls_extinction_coef 0.0040(2)
_refine_ls_extinction_expression Fc^*^=kFc[1+0.001xFc^2^\l^3^/sin(2\q)]^-1/4^
_refine_ls_extinction_method SHELXL
_refine_ls_goodness_of_fit_ref 1.223
_refine_ls_hydrogen_treatment constr
_refine_ls_matrix_type full
_refine_ls_number_parameters 308
_refine_ls_number_reflns 7683
_refine_ls_number_restraints 0
_refine_ls_restrained_S_all 1.223
_refine_ls_R_factor_all 0.1152
_refine_ls_R_factor_gt 0.0547
_refine_ls_shift/su_max 0.000
_refine_ls_shift/su_mean 0.000
_refine_ls_structure_factor_coef Fsqd
_refine_ls_weighting_details 'calc w=1/[\s^2^(Fo^2^)+(0.0050P)^2^+20.0000P] where P=(Fo^2^+2Fc^2^)/3'
_refine_ls_weighting_scheme calc
_refine_ls_wR_factor_gt 0.1044
_refine_ls_wR_factor_ref 0.1624
_reflns_number_gt 4281
_reflns_number_total 7683
_reflns_threshold_expression >2sigma(I)
_cod_data_source_file c2nr30139c.txt
_cod_data_source_block shelx
_cod_depositor_comments
;
The following automatic conversions were performed:

'_symmetry_cell_setting' value 'Triclinic' changed to 'triclinic'
according to
/usr/data/users/saulius/automatic-downloads/retrospective/RSC/lib/dictionaries/cif_core.dic
dictionary named 'cif_core.dic' version 2.4.2 from 2011-04-26.

Automatic conversion script
Id: cif_fix_values 2281 2013-09-26 08:29:07Z andrius 

The following automatic conversions were performed:

'_exptl_crystal_density_meas' value 'none' was changed to '?' - the
value is perceived as not measured.

Automatic conversion script
Id: cif_fix_values 3008 2015-01-20 13:52:24Z robertas 
;
_cod_original_sg_symbol_H-M P-1
_cod_database_code 1515304

loop_
_symmetry_equiv_pos_as_xyz
'x, y, z'
'-x, -y, -z'

loop_
_atom_site_label
_atom_site_type_symbol
_atom_site_fract_x
_atom_site_fract_y
_atom_site_fract_z
_atom_site_U_iso_or_equiv
_atom_site_adp_type
_atom_site_occupancy
_atom_site_symmetry_multiplicity
_atom_site_calc_flag
_atom_site_refinement_flags
Ag1 Ag 0.93137(13) 0.42069(10) 0.60166(7) 0.0650(3) Uani 1 1 d .
Ag2 Ag 0.80093(13) 0.26857(10) 0.79514(7) 0.0632(3) Uani 1 1 d .
I1 I 0.81422(10) 0.49103(7) 0.80363(6) 0.0533(3) Uani 1 1 d .
I2 I 0.89995(10) 0.19362(7) 0.60808(6) 0.0546(3) Uani 1 1 d .
I3 I 0.78175(10) 0.56243(8) 0.48437(6) 0.0515(3) Uani 1 1 d .
I4 I 0.71295(14) 0.16186(9) 0.94931(6) 0.0720(3) Uani 1 1 d .
N1 N 0.3057(10) 0.5481(8) 0.8213(6) 0.038(2) Uani 1 1 d .
N2 N 0.3185(10) 0.1041(7) 0.2840(6) 0.035(2) Uani 1 1 d .
C1 C 0.3140(13) 0.7311(9) 0.7409(8) 0.040(3) Uani 1 1 d .
C2 C 0.2129(15) 0.8345(11) 0.7795(9) 0.054(3) Uani 1 1 d .
H2A H 0.1800 0.8491 0.8446 0.065 Uiso 1 1 calc R
C3 C 0.1617(18) 0.9141(12) 0.7248(11) 0.067(4) Uani 1 1 d .
H3A H 0.0947 0.9825 0.7528 0.080 Uiso 1 1 calc R
C4 C 0.2069(17) 0.8958(12) 0.6289(12) 0.067(4) Uani 1 1 d .
H4A H 0.1697 0.9506 0.5919 0.080 Uiso 1 1 calc R
C5 C 0.3096(16) 0.7939(13) 0.5871(10) 0.063(4) Uani 1 1 d .
H5A H 0.3415 0.7804 0.5219 0.075 Uiso 1 1 calc R
C6 C 0.3627(15) 0.7145(11) 0.6425(8) 0.052(3) Uani 1 1 d .
H6A H 0.4330 0.6476 0.6143 0.062 Uiso 1 1 calc R
C7 C 0.3709(13) 0.6461(10) 0.8026(9) 0.047(3) Uani 1 1 d .
H7A H 0.3553 0.6848 0.8626 0.056 Uiso 1 1 calc R
H7B H 0.4754 0.6151 0.7746 0.056 Uiso 1 1 calc R
C8 C 0.3701(15) 0.4823(10) 0.8913(8) 0.049(3) Uani 1 1 d .
H8A H 0.3447 0.5316 0.9476 0.058 Uiso 1 1 calc R
H8B H 0.4754 0.4592 0.8656 0.058 Uiso 1 1 calc R
C9 C 0.3214(19) 0.3774(12) 0.9194(10) 0.073(5) Uani 1 1 d .
H9A H 0.3698 0.3392 0.9631 0.110 Uiso 1 1 calc R
H9B H 0.3462 0.3276 0.8643 0.110 Uiso 1 1 calc R
H9C H 0.2178 0.3994 0.9482 0.110 Uiso 1 1 calc R
C10 C 0.1410(13) 0.5901(11) 0.8563(8) 0.047(3) Uani 1 1 d .
H10A H 0.1037 0.5259 0.8575 0.056 Uiso 1 1 calc R
H10B H 0.1065 0.6396 0.8114 0.056 Uiso 1 1 calc R
C11 C 0.0766(16) 0.6529(12) 0.9527(9) 0.065(4) Uani 1 1 d .
H11A H -0.0279 0.6757 0.9686 0.097 Uiso 1 1 calc R
H11B H 0.1096 0.7183 0.9522 0.097 Uiso 1 1 calc R
H11C H 0.1073 0.6043 0.9985 0.097 Uiso 1 1 calc R
C12 C 0.3417(14) 0.4754(11) 0.7304(7) 0.048(3) Uani 1 1 d .
H12A H 0.2888 0.4198 0.7437 0.058 Uiso 1 1 calc R
H12B H 0.3055 0.5234 0.6852 0.058 Uiso 1 1 calc R
C13 C 0.5002(17) 0.4145(12) 0.6851(9) 0.071(4) Uani 1 1 d .
H13A H 0.5104 0.3697 0.6300 0.107 Uiso 1 1 calc R
H13B H 0.5379 0.3663 0.7287 0.107 Uiso 1 1 calc R
H13C H 0.5534 0.4685 0.6676 0.107 Uiso 1 1 calc R
C14 C 0.5383(13) -0.0745(9) 0.2308(7) 0.038(3) Uani 1 1 d .
C15 C 0.6049(16) -0.1401(10) 0.2932(8) 0.052(3) Uani 1 1 d .
H15A H 0.5478 -0.1483 0.3529 0.062 Uiso 1 1 calc R
C16 C 0.7542(17) -0.1927(13) 0.2671(10) 0.066(4) Uani 1 1 d .
H16A H 0.7965 -0.2358 0.3091 0.079 Uiso 1 1 calc R
C17 C 0.8384(17) -0.1810(12) 0.1802(11) 0.063(4) Uani 1 1 d .
H17A H 0.9386 -0.2156 0.1634 0.076 Uiso 1 1 calc R
C18 C 0.7769(16) -0.1181(12) 0.1159(9) 0.058(4) Uani 1 1 d .
H18A H 0.8357 -0.1119 0.0563 0.070 Uiso 1 1 calc R
C19 C 0.6268(14) -0.0642(10) 0.1410(8) 0.050(3) Uani 1 1 d .
H19A H 0.5857 -0.0217 0.0983 0.060 Uiso 1 1 calc R
C20 C 0.3787(13) -0.0226(9) 0.2587(8) 0.041(3) Uani 1 1 d .
H20A H 0.3363 -0.0599 0.3125 0.049 Uiso 1 1 calc R
H20B H 0.3440 -0.0395 0.2075 0.049 Uiso 1 1 calc R
C21 C 0.3630(15) 0.1703(10) 0.2013(8) 0.049(3) Uani 1 1 d .
H21A H 0.4686 0.1475 0.1782 0.059 Uiso 1 1 calc R
H21B H 0.3307 0.2496 0.2229 0.059 Uiso 1 1 calc R
C22 C 0.3040(18) 0.1576(13) 0.1191(8) 0.069(4) Uani 1 1 d .
H22A H 0.3386 0.2024 0.0697 0.104 Uiso 1 1 calc R
H22B H 0.1993 0.1826 0.1401 0.104 Uiso 1 1 calc R
H22C H 0.3370 0.0797 0.0958 0.104 Uiso 1 1 calc R
C23 C 0.3823(14) 0.1345(11) 0.3578(8) 0.048(3) Uani 1 1 d .
H23A H 0.4878 0.1068 0.3336 0.058 Uiso 1 1 calc R
H23B H 0.3558 0.2162 0.3661 0.058 Uiso 1 1 calc R
C24 C 0.3362(17) 0.0901(14) 0.4531(9) 0.071(4) Uani 1 1 d .
H24A H 0.3802 0.1158 0.4947 0.106 Uiso 1 1 calc R
H24B H 0.3670 0.0090 0.4468 0.106 Uiso 1 1 calc R
H24C H 0.2320 0.1170 0.4784 0.106 Uiso 1 1 calc R
C25 C 0.1564(12) 0.1321(9) 0.3196(8) 0.040(3) Uani 1 1 d .
H25A H 0.1322 0.0909 0.3749 0.047 Uiso 1 1 calc R
H25B H 0.1230 0.1042 0.2721 0.047 Uiso 1 1 calc R
C26 C 0.0707(13) 0.2562(10) 0.3453(9) 0.052(3) Uani 1 1 d .
H26A H -0.0317 0.2637 0.3676 0.077 Uiso 1 1 calc R
H26B H 0.0898 0.2981 0.2907 0.077 Uiso 1 1 calc R
H26C H 0.1000 0.2850 0.3938 0.077 Uiso 1 1 calc R

loop_
_atom_site_aniso_label
_atom_site_aniso_U_11
_atom_site_aniso_U_22
_atom_site_aniso_U_33
_atom_site_aniso_U_23
_atom_site_aniso_U_13
_atom_site_aniso_U_12
Ag1 0.0669(8) 0.0702(8) 0.0558(6) 0.0115(5) -0.0110(5) -0.0245(6)
Ag2 0.0640(8) 0.0722(8) 0.0563(6) 0.0127(5) -0.0174(5) -0.0253(6)
I1 0.0638(6) 0.0543(5) 0.0439(5) 0.0084(3) -0.0129(4) -0.0241(4)
I2 0.0593(6) 0.0523(5) 0.0472(5) 0.0063(4) -0.0045(4) -0.0199(4)
I3 0.0482(5) 0.0619(6) 0.0436(4) 0.0038(4) -0.0109(4) -0.0174(4)
I4 0.1070(9) 0.0824(7) 0.0450(5) 0.0106(4) -0.0213(5) -0.0574(7)
N1 0.034(5) 0.045(6) 0.040(5) 0.005(4) -0.010(4) -0.018(4)
N2 0.033(5) 0.036(5) 0.034(5) 0.009(4) -0.006(4) -0.014(4)
C1 0.040(7) 0.033(6) 0.050(7) 0.011(5) -0.010(5) -0.015(5)
C2 0.063(9) 0.047(8) 0.055(8) -0.001(6) -0.018(7) -0.022(7)
C3 0.080(11) 0.050(8) 0.072(10) 0.008(7) -0.022(8) -0.024(8)
C4 0.061(10) 0.056(9) 0.098(12) 0.040(8) -0.044(9) -0.022(8)
C5 0.059(9) 0.081(10) 0.052(8) 0.033(7) -0.027(7) -0.017(8)
C6 0.059(9) 0.057(8) 0.037(6) -0.001(5) -0.002(6) -0.025(7)
C7 0.037(7) 0.051(7) 0.057(7) 0.005(6) -0.010(6) -0.024(6)
C8 0.055(8) 0.052(8) 0.044(7) 0.012(5) -0.022(6) -0.017(6)
C9 0.100(13) 0.061(9) 0.066(9) 0.023(7) -0.022(9) -0.037(9)
C10 0.039(7) 0.053(8) 0.052(7) 0.004(5) -0.011(6) -0.020(6)
C11 0.065(10) 0.077(10) 0.047(8) -0.008(7) 0.001(7) -0.030(8)
C12 0.055(8) 0.061(8) 0.025(5) -0.006(5) -0.002(5) -0.019(6)
C13 0.081(11) 0.065(10) 0.048(8) -0.012(7) 0.004(7) -0.012(8)
C14 0.042(7) 0.034(6) 0.042(6) 0.001(4) -0.020(5) -0.010(5)
C15 0.063(9) 0.049(8) 0.041(7) 0.005(5) -0.018(6) -0.012(7)
C16 0.067(10) 0.070(10) 0.057(9) -0.009(7) -0.020(8) -0.011(8)
C17 0.051(9) 0.059(9) 0.084(11) -0.004(7) -0.032(8) -0.009(7)
C18 0.055(9) 0.065(9) 0.043(7) -0.005(6) -0.004(6) -0.012(7)
C19 0.053(8) 0.048(7) 0.038(6) -0.004(5) -0.003(6) -0.009(6)
C20 0.056(8) 0.037(6) 0.039(6) 0.011(5) -0.017(5) -0.024(6)
C21 0.055(8) 0.036(6) 0.053(7) 0.015(5) -0.009(6) -0.016(6)
C22 0.097(12) 0.080(10) 0.028(6) 0.005(6) -0.023(7) -0.018(9)
C23 0.050(8) 0.057(8) 0.046(7) -0.002(5) -0.015(6) -0.028(6)
C24 0.067(10) 0.092(12) 0.045(8) 0.012(7) -0.022(7) -0.008(9)
C25 0.031(6) 0.038(6) 0.043(6) 0.002(5) -0.002(5) -0.009(5)
C26 0.035(7) 0.045(7) 0.071(8) 0.016(6) -0.012(6) -0.009(6)

loop_
_atom_type_symbol
_atom_type_description
_atom_type_scat_dispersion_real
_atom_type_scat_dispersion_imag
_atom_type_scat_source
C C 0.0033 0.0016 'International Tables Vol C Tables 4.2.6.8 and 6.1.1.4'
H H 0.0000 0.0000 'International Tables Vol C Tables 4.2.6.8 and 6.1.1.4'
N N 0.0061 0.0033 'International Tables Vol C Tables 4.2.6.8 and 6.1.1.4'
I I -0.4742 1.8119 'International Tables Vol C Tables 4.2.6.8 and 6.1.1.4'
Ag Ag -0.8971 1.1015 'International Tables Vol C Tables 4.2.6.8 and 6.1.1.4'

loop_
_geom_angle_atom_site_label_1
_geom_angle_atom_site_label_2
_geom_angle_atom_site_label_3
_geom_angle
_geom_angle_site_symmetry_1
I3 Ag1 I3 98.86(4) 2_766
I3 Ag1 I2 116.43(5) 2_766
I3 Ag1 I2 113.93(5) .
I3 Ag1 I1 114.58(5) 2_766
I3 Ag1 I1 114.94(5) .
I2 Ag1 I1 99.04(4) .
I4 Ag2 I2 130.47(5) .
I4 Ag2 I1 122.84(5) .
I2 Ag2 I1 106.66(4) .
Ag2 I1 Ag1 76.52(4) .
Ag2 I2 Ag1 77.73(4) .
Ag1 I3 Ag1 81.14(4) 2_766
C8 N1 C10 112.3(9) .
C8 N1 C7 106.0(9) .
C10 N1 C7 111.2(9) .
C8 N1 C12 111.4(9) .
C10 N1 C12 105.3(9) .
C7 N1 C12 110.8(8) .
C25 N2 C21 110.7(9) .
C25 N2 C23 111.8(8) .
C21 N2 C23 106.1(9) .
C25 N2 C20 107.4(8) .
C21 N2 C20 112.0(8) .
C23 N2 C20 108.9(9) .
C2 C1 C6 116.9(11) .
C2 C1 C7 120.4(11) .
C6 C1 C7 122.6(11) .
C3 C2 C1 121.6(13) .
C3 C2 H2A 119.2 .
C1 C2 H2A 119.2 .
C2 C3 C4 121.0(14) .
C2 C3 H3A 119.5 .
C4 C3 H3A 119.5 .
C3 C4 C5 119.4(13) .
C3 C4 H4A 120.3 .
C5 C4 H4A 120.3 .
C6 C5 C4 119.4(13) .
C6 C5 H5A 120.3 .
C4 C5 H5A 120.3 .
C5 C6 C1 121.7(13) .
C5 C6 H6A 119.2 .
C1 C6 H6A 119.2 .
C1 C7 N1 116.8(10) .
C1 C7 H7A 108.1 .
N1 C7 H7A 108.1 .
C1 C7 H7B 108.1 .
N1 C7 H7B 108.1 .
H7A C7 H7B 107.3 .
N1 C8 C9 115.0(11) .
N1 C8 H8A 108.5 .
C9 C8 H8A 108.5 .
N1 C8 H8B 108.5 .
C9 C8 H8B 108.5 .
H8A C8 H8B 107.5 .
C8 C9 H9A 109.5 .
C8 C9 H9B 109.5 .
H9A C9 H9B 109.5 .
C8 C9 H9C 109.5 .
H9A C9 H9C 109.5 .
H9B C9 H9C 109.5 .
N1 C10 C11 115.7(10) .
N1 C10 H10A 108.3 .
C11 C10 H10A 108.3 .
N1 C10 H10B 108.3 .
C11 C10 H10B 108.3 .
H10A C10 H10B 107.4 .
C10 C11 H11A 109.5 .
C10 C11 H11B 109.5 .
H11A C11 H11B 109.5 .
C10 C11 H11C 109.5 .
H11A C11 H11C 109.5 .
H11B C11 H11C 109.5 .
C13 C12 N1 116.2(11) .
C13 C12 H12A 108.2 .
N1 C12 H12A 108.2 .
C13 C12 H12B 108.2 .
N1 C12 H12B 108.2 .
H12A C12 H12B 107.4 .
C12 C13 H13A 109.5 .
C12 C13 H13B 109.5 .
H13A C13 H13B 109.5 .
C12 C13 H13C 109.5 .
H13A C13 H13C 109.5 .
H13B C13 H13C 109.5 .
C19 C14 C15 118.3(11) .
C19 C14 C20 121.4(10) .
C15 C14 C20 120.2(11) .
C16 C15 C14 121.1(12) .
C16 C15 H15A 119.4 .
C14 C15 H15A 119.4 .
C17 C16 C15 119.8(14) .
C17 C16 H16A 120.1 .
C15 C16 H16A 120.1 .
C16 C17 C18 120.9(14) .
C16 C17 H17A 119.5 .
C18 C17 H17A 119.5 .
C17 C18 C19 120.1(13) .
C17 C18 H18A 119.9 .
C19 C18 H18A 119.9 .
C18 C19 C14 119.7(12) .
C18 C19 H19A 120.1 .
C14 C19 H19A 120.1 .
C14 C20 N2 118.4(9) .
C14 C20 H20A 107.7 .
N2 C20 H20A 107.7 .
C14 C20 H20B 107.7 .
N2 C20 H20B 107.7 .
H20A C20 H20B 107.1 .
N2 C21 C22 115.6(10) .
N2 C21 H21A 108.4 .
C22 C21 H21A 108.4 .
N2 C21 H21B 108.4 .
C22 C21 H21B 108.4 .
H21A C21 H21B 107.4 .
C21 C22 H22A 109.5 .
C21 C22 H22B 109.5 .
H22A C22 H22B 109.5 .
C21 C22 H22C 109.5 .
H22A C22 H22C 109.5 .
H22B C22 H22C 109.5 .
C24 C23 N2 116.2(10) .
C24 C23 H23A 108.2 .
N2 C23 H23A 108.2 .
C24 C23 H23B 108.2 .
N2 C23 H23B 108.2 .
H23A C23 H23B 107.4 .
C23 C24 H24A 109.5 .
C23 C24 H24B 109.5 .
H24A C24 H24B 109.5 .
C23 C24 H24C 109.5 .
H24A C24 H24C 109.5 .
H24B C24 H24C 109.5 .
N2 C25 C26 117.0(9) .
N2 C25 H25A 108.0 .
C26 C25 H25A 108.0 .
N2 C25 H25B 108.0 .
C26 C25 H25B 108.0 .
H25A C25 H25B 107.3 .
C25 C26 H26A 109.5 .
C25 C26 H26B 109.5 .
H26A C26 H26B 109.5 .
C25 C26 H26C 109.5 .
H26A C26 H26C 109.5 .
H26B C26 H26C 109.5 .

loop_
_geom_bond_atom_site_label_1
_geom_bond_atom_site_label_2
_geom_bond_distance
_geom_bond_site_symmetry_2
Ag1 I3 2.8592(15) 2_766
Ag1 I3 2.8764(15) .
Ag1 I2 2.9195(15) .
Ag1 I1 2.9373(13) .
Ag2 I4 2.6862(14) .
Ag2 I2 2.7477(14) .
Ag2 I1 2.8065(15) .
I3 Ag1 2.8592(15) 2_766
N1 C8 1.491(14) .
N1 C10 1.513(15) .
N1 C7 1.524(14) .
N1 C12 1.530(13) .
N2 C25 1.492(14) .
N2 C21 1.502(13) .
N2 C23 1.519(14) .
N2 C20 1.522(14) .
C1 C2 1.394(17) .
C1 C6 1.400(16) .
C1 C7 1.485(16) .
C2 C3 1.352(19) .
C2 H2A 0.9300 .
C3 C4 1.37(2) .
C3 H3A 0.9300 .
C4 C5 1.40(2) .
C4 H4A 0.9300 .
C5 C6 1.364(17) .
C5 H5A 0.9300 .
C6 H6A 0.9300 .
C7 H7A 0.9700 .
C7 H7B 0.9700 .
C8 C9 1.529(17) .
C8 H8A 0.9700 .
C8 H8B 0.9700 .
C9 H9A 0.9600 .
C9 H9B 0.9600 .
C9 H9C 0.9600 .
C10 C11 1.513(16) .
C10 H10A 0.9700 .
C10 H10B 0.9700 .
C11 H11A 0.9600 .
C11 H11B 0.9600 .
C11 H11C 0.9600 .
C12 C13 1.503(18) .
C12 H12A 0.9700 .
C12 H12B 0.9700 .
C13 H13A 0.9600 .
C13 H13B 0.9600 .
C13 H13C 0.9600 .
C14 C19 1.403(16) .
C14 C15 1.411(16) .
C14 C20 1.477(16) .
C15 C16 1.389(19) .
C15 H15A 0.9300 .
C16 C17 1.36(2) .
C16 H16A 0.9300 .
C17 C18 1.394(19) .
C17 H17A 0.9300 .
C18 C19 1.398(18) .
C18 H18A 0.9300 .
C19 H19A 0.9300 .
C20 H20A 0.9700 .
C20 H20B 0.9700 .
C21 C22 1.530(17) .
C21 H21A 0.9700 .
C21 H21B 0.9700 .
C22 H22A 0.9600 .
C22 H22B 0.9600 .
C22 H22C 0.9600 .
C23 C24 1.509(17) .
C23 H23A 0.9700 .
C23 H23B 0.9700 .
C24 H24A 0.9600 .
C24 H24B 0.9600 .
C24 H24C 0.9600 .
C25 C26 1.524(15) .
C25 H25A 0.9700 .
C25 H25B 0.9700 .
C26 H26A 0.9600 .
C26 H26B 0.9600 .
C26 H26C 0.9600 .
